data_7705257
loop_
_publ_author_name
'Onn, Chee S.'
'Hill, Anthony F.'
'Olding, Angus'

_publ_section_title
;
 Metal coordination of phosphoniocarbynes.
;
_journal_issue 36
_journal_name_full 'Dalton transactions (Cambridge, England : 2003)'
_journal_page_first 12731
_journal_page_last 12741
_journal_paper_doi 10.1039/d0dt02737e
_journal_volume 49
_journal_year 2020
_chemical_formula_moiety 'C36 H51 B N8 O2 P Pt W, F6 P'
_chemical_formula_sum 'C36 H51 B F6 N8 O2 P2 Pt W'
_chemical_formula_weight 1193.53
_space_group_crystal_system monoclinic
_space_group_IT_number 14
_space_group_name_Hall '-P 2ybc'
_space_group_name_H-M_alt 'P 1 21/c 1'
_atom_sites_solution_hydrogens mixed
_audit_creation_date 2020-07-26
_audit_creation_method
;
Olex2 1.3
(compiled 2020.07.16 svn.r6f6c53a7 for OlexSys, GUI svn.r6139)
;
_audit_update_record
;
2020-08-05 deposited with the CCDC.	2020-08-24 downloaded from the CCDC.
;
_cell_angle_alpha 90
_cell_angle_beta 97.914(2)
_cell_angle_gamma 90
_cell_formula_units_Z 4
_cell_length_a 14.6038(3)
_cell_length_b 14.0280(3)
_cell_length_c 23.5934(5)
_cell_measurement_reflns_used 9037
_cell_measurement_temperature 150.00(10)
_cell_measurement_theta_max 28.9560
_cell_measurement_theta_min 3.8410
_cell_volume 4787.36(18)
_computing_cell_refinement 'CrysAlisPro 1.171.39.46e (Rigaku OD, 2018)'
_computing_data_collection 'CrysAlisPro 1.171.39.46e (Rigaku OD, 2018)'
_computing_data_reduction 'CrysAlisPro 1.171.39.46e (Rigaku OD, 2018)'
_computing_molecular_graphics 'Olex2 1.3 (Dolomanov et al., 2009)'
_computing_publication_material 'Olex2 1.3 (Dolomanov et al., 2009)'
_computing_structure_refinement 'SHELXL 2018/3 (Sheldrick, 2015)'
_computing_structure_solution 'ShelXT (Sheldrick, 2015)'
_diffrn_ambient_temperature 150.00(10)
_diffrn_detector_area_resol_mean 8.1297
_diffrn_detector_type EosS2
_diffrn_measured_fraction_theta_full 0.995
_diffrn_measured_fraction_theta_max 0.838
_diffrn_measurement_details
;
List of Runs (angles in degrees, time in seconds):

  # Type    Start    End  Width  t~exp~   \w     \q     \k     \f   Frames
#--------------------------------------------------------------------------
  1  \w    -52.00  32.00   1.00   11.07    --   15.42 -57.00-150.00   84
  2  \w     39.00  71.00   1.00   11.07    --   15.42 178.00-180.00   32
  3  \w     -6.00  83.00   1.00   11.07    --   15.42  19.00   0.00   89
;
_diffrn_measurement_device 'four-circle diffractometer'
_diffrn_measurement_device_type 'SuperNova, Dual, Cu at home/near, EosS2'
_diffrn_measurement_method '\w scans'
_diffrn_radiation_type MoK\a
_diffrn_radiation_wavelength 0.71073
_diffrn_reflns_av_R_equivalents 0.0270
_diffrn_reflns_av_unetI/netI 0.0460
_diffrn_reflns_Laue_measured_fraction_full 0.995
_diffrn_reflns_Laue_measured_fraction_max 0.838
_diffrn_reflns_limit_h_max 9
_diffrn_reflns_limit_h_min -19
_diffrn_reflns_limit_k_max 18
_diffrn_reflns_limit_k_min -18
_diffrn_reflns_limit_l_max 31
_diffrn_reflns_limit_l_min -30
_diffrn_reflns_number 21286
_diffrn_reflns_point_group_measured_fraction_full 0.995
_diffrn_reflns_point_group_measured_fraction_max 0.838
_diffrn_reflns_theta_full 25.242
_diffrn_reflns_theta_max 29.280
_diffrn_reflns_theta_min 3.293
_exptl_absorpt_coefficient_mu 5.448
_exptl_absorpt_correction_T_max 1.00000
_exptl_absorpt_correction_T_min 0.68657
_exptl_absorpt_correction_type multi-scan
_exptl_absorpt_process_details
;
CrysAlisPro 1.171.39.46e (Rigaku Oxford Diffraction, 2018)
Empirical absorption correction using spherical harmonics,
 implemented in SCALE3 ABSPACK scaling algorithm.
;
_exptl_crystal_colour 'clear light yellow'
_exptl_crystal_colour_lustre clear
_exptl_crystal_colour_modifier light
_exptl_crystal_colour_primary yellow
_exptl_crystal_density_diffrn 1.656
_exptl_crystal_description plate
_exptl_crystal_F_000 2320
_exptl_crystal_size_max 0.363
_exptl_crystal_size_mid 0.159
_exptl_crystal_size_min 0.112
_refine_diff_density_max 1.120
_refine_diff_density_min -0.696
_refine_diff_density_rms 0.126
_refine_ls_extinction_method none
_refine_ls_goodness_of_fit_ref 1.020
_refine_ls_hydrogen_treatment mixed
_refine_ls_matrix_type full
_refine_ls_number_parameters 532
_refine_ls_number_reflns 10954
_refine_ls_number_restraints 0
_refine_ls_restrained_S_all 1.020
_refine_ls_R_factor_all 0.0413
_refine_ls_R_factor_gt 0.0301
_refine_ls_shift/su_max 0.001
_refine_ls_shift/su_mean 0.000
_refine_ls_structure_factor_coef Fsqd
_refine_ls_weighting_details 'w=1/[\s^2^(Fo^2^)+(0.0185P)^2^+5.7595P] where P=(Fo^2^+2Fc^2^)/3'
_refine_ls_weighting_scheme calc
_refine_ls_wR_factor_gt 0.0581
_refine_ls_wR_factor_ref 0.0621
_reflns_Friedel_coverage 0.000
_reflns_number_gt 9116
_reflns_number_total 10954
_reflns_threshold_expression 'I > 2\s(I)'
_cod_data_source_file d0dt02737e2.cif
_cod_data_source_block Compound_7
_cod_depositor_comments 'Adding full bibliography for 7705254--7705258.cif.'
_cod_database_code 7705257
_shelx_shelxl_version_number 2018/3
_shelx_space_group_comment
;
The symmetry employed for this shelxl refinement is uniquely defined
by the following loop, which should always be used as a source of
symmetry information in preference to the above space-group names.
They are only intended as comments.
;
_olex2_refinement_description
;
1. Fixed Uiso
 At 1.2 times of:
  All C(H) groups
 At 1.5 times of:
  All C(H,H,H) groups
2.a Aromatic/amide H refined with riding coordinates:
 C6(H6), C26(H26), C11(H11), C22(H22), C16(H16), C23(H23), C24(H24), C25(H25)
2.b Idealised Me refined as rotating group:
 C19(H19A,H19B,H19C), C9(H9A,H9B,H9C), C8(H8A,H8B,H8C), C4(H4A,H4B,H4C),
 C20(H20A,H20B,H20C), C14(H14A,H14B,H14C), C18(H18A,H18B,H18C), C34(H34A,H34B,
 H34C), C13(H13A,H13B,H13C), C29(H29A,H29B,H29C), C30(H30A,H30B,H30C), C31(H31A,
 H31B,H31C), C35(H35A,H35B,H35C), C36(H36A,H36B,H36C)
;
_smtbx_masks_special_details
;
A solvent mask was calculated and 124 electrons were 
found in a volume of 622 Ang^3^ in 1 void per unit cell. 
This is consistent with the presence of 1[CH3CH2OH] per 
Asymmetric Unit which account for 104 electrons per unit cell.
;
_smtbx_masks_void_probe_radius 1.2
_smtbx_masks_void_truncation_radius 1.2
_reflns_friedel_fraction is

loop_
_space_group_symop_operation_xyz
'x, y, z'
'-x, y+1/2, -z+1/2'
'-x, -y, -z'
'x, -y-1/2, z-1/2'

loop_
_atom_site_label
_atom_site_type_symbol
_atom_site_fract_x
_atom_site_fract_y
_atom_site_fract_z
_atom_site_U_iso_or_equiv
_atom_site_adp_type
_atom_site_occupancy
_atom_site_site_symmetry_order
_atom_site_calc_flag
_atom_site_refinement_flags_posn
_atom_site_refinement_flags_adp
_atom_site_refinement_flags_occupancy
_atom_site_disorder_assembly
_atom_site_disorder_group
W1 W 0.66104(2) 0.27040(2) 0.47537(2) 0.01636(4) Uani 1 1 d . . . . .
Pt1 Pt 0.81884(2) 0.30768(2) 0.42697(2) 0.02063(5) Uani 1 1 d . . . . .
P1 P 0.63246(7) 0.26349(7) 0.32673(4) 0.0175(2) Uani 1 1 d . . . . .
P3 P 0.72935(8) 0.63639(9) 0.24950(5) 0.0324(3) Uani 1 1 d . . . . .
N1 N 0.5843(2) 0.2517(2) 0.55131(13) 0.0211(7) Uani 1 1 d . . . . .
N3 N 0.5747(2) 0.1435(2) 0.44925(13) 0.0202(7) Uani 1 1 d . . . . .
O2 O 0.7720(2) 0.4367(2) 0.54272(13) 0.0333(7) Uani 1 1 d . . . . .
N5 N 0.5355(2) 0.3577(2) 0.44993(13) 0.0182(7) Uani 1 1 d . . . . .
C1 C 0.6898(2) 0.2768(3) 0.39635(16) 0.0172(8) Uani 1 1 d . . . . .
O1 O 0.8243(2) 0.1544(2) 0.54440(14) 0.0415(8) Uani 1 1 d . . . . .
C3 C 0.7328(3) 0.3778(3) 0.51466(17) 0.0208(8) Uani 1 1 d . . . . .
C2 C 0.7658(3) 0.1949(3) 0.51603(18) 0.0258(9) Uani 1 1 d . . . . .
N4 N 0.4816(2) 0.1423(2) 0.45162(13) 0.0197(7) Uani 1 1 d . . . . .
N2 N 0.4895(2) 0.2379(2) 0.54151(14) 0.0182(7) Uani 1 1 d . . . . .
N6 N 0.4482(2) 0.3186(2) 0.44834(13) 0.0201(7) Uani 1 1 d . . . . .
N7 N 0.9870(2) 0.3457(3) 0.52153(15) 0.0308(8) Uani 1 1 d . . . . .
C27 C 0.9275(3) 0.3322(3) 0.48538(17) 0.0262(9) Uani 1 1 d . . . . .
N8 N 0.9243(2) 0.3303(3) 0.32239(15) 0.0306(9) Uani 1 1 d . . . . .
C32 C 0.8854(3) 0.3227(3) 0.36143(18) 0.0280(10) Uani 1 1 d . . . . .
F6 F 0.7594(2) 0.5773(2) 0.30637(13) 0.0715(11) Uani 1 1 d . . . . .
C5 C 0.6069(3) 0.2629(3) 0.60837(16) 0.0231(9) Uani 1 1 d . . . . .
F5 F 0.6986(2) 0.6959(2) 0.19315(13) 0.0671(10) Uani 1 1 d . . . . .
C6 C 0.5278(3) 0.2580(3) 0.63500(17) 0.0245(9) Uani 1 1 d . . . . .
H6 H 0.524532 0.263799 0.673937 0.029 Uiso 1 1 calc R U . . .
C21 C 0.6596(3) 0.1512(3) 0.29538(16) 0.0197(8) Uani 1 1 d . . . . .
C7 C 0.4550(3) 0.2429(3) 0.59193(17) 0.0234(9) Uani 1 1 d . . . . .
C19 C 0.5099(3) 0.2686(3) 0.32296(17) 0.0238(9) Uani 1 1 d . . . . .
H19A H 0.489288 0.218333 0.345739 0.036 Uiso 1 1 calc R U . . .
H19B H 0.482104 0.261164 0.283914 0.036 Uiso 1 1 calc R U . . .
H19C H 0.492355 0.329054 0.337191 0.036 Uiso 1 1 calc R U . . .
C9 C 0.6925(3) 0.0320(3) 0.41962(18) 0.0279(10) Uani 1 1 d . . . . .
H9A H 0.726382 0.087555 0.410882 0.042 Uiso 1 1 calc R U . . .
H9B H 0.691246 -0.013296 0.389036 0.042 Uiso 1 1 calc R U . . .
H9C H 0.722023 0.003973 0.454536 0.042 Uiso 1 1 calc R U . . .
C8 C 0.3548(3) 0.2332(3) 0.59657(18) 0.0289(10) Uani 1 1 d . . . . .
H8A H 0.322010 0.287395 0.579114 0.043 Uiso 1 1 calc R U . . .
H8B H 0.346462 0.229928 0.636178 0.043 Uiso 1 1 calc R U . . .
H8C H 0.331246 0.176128 0.577394 0.043 Uiso 1 1 calc R U . . .
C17 C 0.3847(3) 0.3809(3) 0.42389(16) 0.0217(9) Uani 1 1 d . . . . .
C4 C 0.7039(3) 0.2765(4) 0.63726(18) 0.0363(11) Uani 1 1 d . . . . .
H4A H 0.738709 0.219296 0.633695 0.054 Uiso 1 1 calc R U . . .
H4B H 0.703098 0.290419 0.677028 0.054 Uiso 1 1 calc R U . . .
H4C H 0.731985 0.328485 0.619581 0.054 Uiso 1 1 calc R U . . .
C12 C 0.4452(3) 0.0590(3) 0.42976(16) 0.0225(9) Uani 1 1 d . . . . .
C26 C 0.5909(3) 0.0863(3) 0.27590(19) 0.0321(10) Uani 1 1 d . . . . .
H26 H 0.529355 0.100974 0.277911 0.038 Uiso 1 1 calc R U . . .
C10 C 0.5959(3) 0.0599(3) 0.42646(16) 0.0241(9) Uani 1 1 d . . . . .
C20 C 0.6647(3) 0.3573(3) 0.28140(17) 0.0278(10) Uani 1 1 d . . . . .
H20A H 0.650228 0.417955 0.296831 0.042 Uiso 1 1 calc R U . . .
H20B H 0.631231 0.350201 0.243671 0.042 Uiso 1 1 calc R U . . .
H20C H 0.729875 0.353922 0.279513 0.042 Uiso 1 1 calc R U . . .
C11 C 0.5155(3) 0.0065(3) 0.41290(17) 0.0272(10) Uani 1 1 d . . . . .
H11 H 0.510615 -0.053237 0.395692 0.033 Uiso 1 1 calc R U . . .
C14 C 0.6026(3) 0.5107(3) 0.42139(19) 0.0286(10) Uani 1 1 d . . . . .
H14A H 0.623031 0.539919 0.457725 0.043 Uiso 1 1 calc R U . . .
H14B H 0.583043 0.559185 0.393631 0.043 Uiso 1 1 calc R U . . .
H14C H 0.652524 0.474990 0.409271 0.043 Uiso 1 1 calc R U . . .
C18 C 0.2833(3) 0.3574(3) 0.41340(19) 0.0323(10) Uani 1 1 d . . . . .
H18A H 0.273658 0.302681 0.388855 0.048 Uiso 1 1 calc R U . . .
H18B H 0.249679 0.410691 0.395451 0.048 Uiso 1 1 calc R U . . .
H18C H 0.261718 0.343794 0.449187 0.048 Uiso 1 1 calc R U . . .
C22 C 0.7514(3) 0.1267(3) 0.29221(18) 0.0293(10) Uani 1 1 d . . . . .
H22 H 0.798419 0.169081 0.305699 0.035 Uiso 1 1 calc R U . . .
C28 C 1.0571(3) 0.3587(3) 0.57191(17) 0.0295(10) Uani 1 1 d . . . . .
C16 C 0.4305(3) 0.4617(3) 0.41010(18) 0.0268(9) Uani 1 1 d . . . . .
H16 H 0.403818 0.516473 0.392837 0.032 Uiso 1 1 calc R U . . .
C15 C 0.5238(3) 0.4456(3) 0.42687(16) 0.0223(9) Uani 1 1 d . . . . .
C33 C 0.9781(3) 0.3320(4) 0.2747(2) 0.0385(12) Uani 1 1 d . . . . .
C34 C 1.0783(3) 0.3490(4) 0.3001(2) 0.0522(15) Uani 1 1 d . . . . .
H34A H 1.082831 0.407304 0.321558 0.078 Uiso 1 1 calc R U . . .
H34B H 1.115788 0.353462 0.269760 0.078 Uiso 1 1 calc R U . . .
H34C H 1.099597 0.296940 0.324834 0.078 Uiso 1 1 calc R U . . .
B1 B 0.4372(3) 0.2253(3) 0.48067(19) 0.0219(10) Uani 1 1 d . . . . .
C13 C 0.3452(3) 0.0353(3) 0.42529(19) 0.0338(11) Uani 1 1 d . . . . .
H13A H 0.324238 0.045899 0.461583 0.051 Uiso 1 1 calc R U . . .
H13B H 0.336073 -0.030406 0.414591 0.051 Uiso 1 1 calc R U . . .
H13C H 0.310869 0.075062 0.396826 0.051 Uiso 1 1 calc R U . . .
C23 C 0.7733(3) 0.0407(3) 0.2694(2) 0.0387(12) Uani 1 1 d . . . . .
H23 H 0.834690 0.025784 0.266840 0.046 Uiso 1 1 calc R U . . .
C24 C 0.7044(4) -0.0230(3) 0.2503(2) 0.0452(13) Uani 1 1 d . . . . .
H24 H 0.719350 -0.081468 0.235411 0.054 Uiso 1 1 calc R U . . .
C25 C 0.6140(4) -0.0009(3) 0.2533(2) 0.0463(14) Uani 1 1 d . . . . .
H25 H 0.567700 -0.044186 0.240125 0.056 Uiso 1 1 calc R U . . .
C29 C 1.0149(3) 0.4233(4) 0.6131(2) 0.0480(14) Uani 1 1 d . . . . .
H29A H 1.000933 0.484172 0.595451 0.072 Uiso 1 1 calc R U . . .
H29B H 1.058024 0.431564 0.647343 0.072 Uiso 1 1 calc R U . . .
H29C H 0.959157 0.394920 0.622598 0.072 Uiso 1 1 calc R U . . .
C30 C 1.1401(3) 0.4044(4) 0.5520(2) 0.0429(13) Uani 1 1 d . . . . .
H30A H 1.163516 0.363618 0.524593 0.064 Uiso 1 1 calc R U . . .
H30B H 1.187158 0.414095 0.584090 0.064 Uiso 1 1 calc R U . . .
H30C H 1.122705 0.464686 0.534452 0.064 Uiso 1 1 calc R U . . .
C31 C 1.0788(4) 0.2610(4) 0.5971(2) 0.0541(15) Uani 1 1 d . . . . .
H31A H 1.023114 0.232298 0.606469 0.081 Uiso 1 1 calc R U . . .
H31B H 1.122807 0.266719 0.631106 0.081 Uiso 1 1 calc R U . . .
H31C H 1.104201 0.221913 0.569727 0.081 Uiso 1 1 calc R U . . .
C35 C 0.9415(5) 0.4123(5) 0.2353(3) 0.076(2) Uani 1 1 d . . . . .
H35A H 0.878254 0.399790 0.220157 0.114 Uiso 1 1 calc R U . . .
H35B H 0.977762 0.416968 0.204372 0.114 Uiso 1 1 calc R U . . .
H35C H 0.945377 0.471155 0.256227 0.114 Uiso 1 1 calc R U . . .
C36 C 0.9670(4) 0.2351(4) 0.2454(3) 0.0657(18) Uani 1 1 d . . . . .
H36A H 0.983897 0.185768 0.273129 0.099 Uiso 1 1 calc R U . . .
H36B H 1.006256 0.231757 0.216048 0.099 Uiso 1 1 calc R U . . .
H36C H 0.903776 0.226615 0.228720 0.099 Uiso 1 1 calc R U . . .
F1 F 0.7662(3) 0.7295(2) 0.28162(16) 0.0932(14) Uani 1 1 d . . . . .
F2 F 0.6337(2) 0.6506(4) 0.27060(17) 0.134(2) Uani 1 1 d . . . . .
F3 F 0.8267(3) 0.6250(3) 0.2304(2) 0.1194(18) Uani 1 1 d . . . . .
F4 F 0.6957(5) 0.5436(3) 0.21833(16) 0.164(3) Uani 1 1 d . . . . .
H1 H 0.364(3) 0.209(3) 0.4819(16) 0.021(11) Uiso 1 1 d . . . . .

loop_
_atom_site_aniso_label
_atom_site_aniso_U_11
_atom_site_aniso_U_22
_atom_site_aniso_U_33
_atom_site_aniso_U_23
_atom_site_aniso_U_13
_atom_site_aniso_U_12
W1 0.01714(8) 0.01778(8) 0.01402(8) -0.00096(7) 0.00164(6) 0.00047(6)
Pt1 0.01646(8) 0.02810(9) 0.01716(8) -0.00426(7) 0.00173(6) -0.00170(6)
P1 0.0187(5) 0.0189(5) 0.0146(5) -0.0017(4) 0.0013(4) 0.0000(4)
P3 0.0296(6) 0.0389(7) 0.0276(6) 0.0049(6) 0.0000(5) -0.0050(5)
N1 0.0236(18) 0.0240(18) 0.0161(16) -0.0006(14) 0.0044(14) 0.0002(14)
N3 0.0226(18) 0.0211(17) 0.0166(16) 0.0015(15) 0.0013(14) 0.0003(14)
O2 0.0318(18) 0.0351(18) 0.0339(17) -0.0173(15) 0.0071(14) -0.0066(14)
N5 0.0158(16) 0.0194(16) 0.0195(16) -0.0002(14) 0.0027(13) -0.0011(13)
C1 0.0139(18) 0.0181(18) 0.0192(19) 0.0015(17) 0.0008(15) -0.0009(15)
O1 0.0338(19) 0.052(2) 0.0373(19) 0.0146(18) -0.0009(15) 0.0109(16)
C3 0.021(2) 0.022(2) 0.021(2) -0.0019(18) 0.0088(17) 0.0032(17)
C2 0.025(2) 0.030(2) 0.024(2) 0.005(2) 0.0072(18) 0.0025(19)
N4 0.0241(18) 0.0172(16) 0.0184(16) 0.0015(14) 0.0048(14) -0.0055(14)
N2 0.0184(17) 0.0142(15) 0.0222(17) 0.0044(14) 0.0031(14) -0.0035(13)
N6 0.0213(18) 0.0214(17) 0.0173(16) -0.0011(14) 0.0018(14) 0.0012(14)
N7 0.026(2) 0.045(2) 0.0203(18) -0.0002(18) 0.0000(16) -0.0029(17)
C27 0.020(2) 0.037(2) 0.022(2) -0.007(2) 0.0042(18) -0.0058(18)
N8 0.0201(19) 0.047(2) 0.0259(19) -0.0081(18) 0.0082(16) -0.0054(17)
C32 0.024(2) 0.030(2) 0.029(2) -0.006(2) 0.0032(19) -0.0001(18)
F6 0.089(3) 0.063(2) 0.052(2) 0.0246(18) -0.0254(19) -0.0157(19)
C5 0.031(2) 0.022(2) 0.017(2) 0.0032(18) 0.0036(17) 0.0036(18)
F5 0.070(2) 0.086(2) 0.0448(19) 0.0341(18) 0.0043(17) -0.0019(18)
C6 0.035(2) 0.025(2) 0.0141(19) 0.0013(18) 0.0067(18) 0.0066(18)
C21 0.025(2) 0.0193(19) 0.0144(19) 0.0004(17) 0.0026(16) 0.0038(17)
C7 0.031(2) 0.018(2) 0.023(2) -0.0001(17) 0.0117(18) 0.0026(17)
C19 0.024(2) 0.028(2) 0.019(2) -0.0027(19) 0.0009(17) 0.0022(18)
C9 0.038(3) 0.021(2) 0.026(2) 0.0037(19) 0.009(2) 0.0044(19)
C8 0.031(2) 0.027(2) 0.030(2) 0.001(2) 0.011(2) 0.0025(19)
C17 0.023(2) 0.024(2) 0.017(2) -0.0057(18) 0.0004(17) 0.0072(17)
C4 0.034(3) 0.056(3) 0.018(2) 0.002(2) -0.0004(19) -0.001(2)
C12 0.035(2) 0.0170(19) 0.0146(19) 0.0051(17) 0.0007(17) -0.0081(17)
C26 0.031(3) 0.030(2) 0.033(3) -0.005(2) -0.004(2) 0.0000(19)
C10 0.039(3) 0.019(2) 0.0151(19) 0.0016(17) 0.0048(18) 0.0027(18)
C20 0.034(2) 0.024(2) 0.025(2) 0.0058(19) 0.0011(19) -0.0019(19)
C11 0.045(3) 0.0136(19) 0.022(2) -0.0024(18) 0.003(2) -0.0009(19)
C14 0.034(2) 0.017(2) 0.034(2) 0.0039(19) 0.002(2) -0.0017(18)
C18 0.025(2) 0.038(3) 0.033(2) -0.005(2) 0.000(2) 0.005(2)
C22 0.028(2) 0.030(2) 0.031(2) -0.006(2) 0.0067(19) 0.0000(19)
C28 0.024(2) 0.042(3) 0.020(2) -0.005(2) -0.0041(18) -0.007(2)
C16 0.033(2) 0.021(2) 0.025(2) -0.0025(19) 0.0015(19) 0.0103(18)
C15 0.032(2) 0.0154(19) 0.019(2) -0.0041(17) 0.0023(18) 0.0045(17)
C33 0.030(3) 0.056(3) 0.034(3) -0.009(2) 0.020(2) -0.002(2)
C34 0.032(3) 0.058(3) 0.072(4) -0.020(3) 0.025(3) -0.012(3)
B1 0.023(2) 0.026(2) 0.017(2) -0.004(2) 0.0032(19) -0.004(2)
C13 0.037(3) 0.035(2) 0.030(2) -0.003(2) 0.005(2) -0.015(2)
C23 0.040(3) 0.035(3) 0.042(3) -0.011(2) 0.009(2) 0.011(2)
C24 0.058(4) 0.031(3) 0.045(3) -0.015(2) 0.002(3) 0.012(2)
C25 0.052(3) 0.031(3) 0.051(3) -0.017(3) -0.008(3) -0.005(2)
C29 0.038(3) 0.067(4) 0.038(3) -0.017(3) 0.000(2) 0.002(3)
C30 0.021(2) 0.064(4) 0.042(3) -0.003(3) 0.001(2) -0.011(2)
C31 0.063(4) 0.051(3) 0.043(3) 0.005(3) -0.013(3) -0.004(3)
C35 0.079(5) 0.101(5) 0.055(4) 0.022(4) 0.037(3) 0.026(4)
C36 0.061(4) 0.083(4) 0.062(4) -0.036(4) 0.041(3) -0.023(3)
F1 0.163(4) 0.054(2) 0.059(2) -0.0041(19) 0.004(3) -0.031(2)
F2 0.036(2) 0.286(7) 0.084(3) 0.088(4) 0.023(2) 0.030(3)
F3 0.082(3) 0.135(4) 0.156(4) 0.052(3) 0.066(3) 0.056(3)
F4 0.351(8) 0.095(3) 0.041(2) 0.000(2) 0.004(3) -0.138(4)

loop_
_atom_type_symbol
_atom_type_description
_atom_type_scat_dispersion_real
_atom_type_scat_dispersion_imag
_atom_type_scat_source
C C 0.0033 0.0016 'International Tables Vol C Tables 4.2.6.8 and 6.1.1.4'
H H 0.0000 0.0000 'International Tables Vol C Tables 4.2.6.8 and 6.1.1.4'
B B 0.0013 0.0007 'International Tables Vol C Tables 4.2.6.8 and 6.1.1.4'
F F 0.0171 0.0103 'International Tables Vol C Tables 4.2.6.8 and 6.1.1.4'
N N 0.0061 0.0033 'International Tables Vol C Tables 4.2.6.8 and 6.1.1.4'
O O 0.0106 0.0060 'International Tables Vol C Tables 4.2.6.8 and 6.1.1.4'
P P 0.1023 0.0942 'International Tables Vol C Tables 4.2.6.8 and 6.1.1.4'
Pt Pt -1.7033 8.3905 'International Tables Vol C Tables 4.2.6.8 and 6.1.1.4'
W W -0.8490 6.8722 'International Tables Vol C Tables 4.2.6.8 and 6.1.1.4'

loop_
_exptl_crystal_face_index_h
_exptl_crystal_face_index_k
_exptl_crystal_face_index_l
_exptl_crystal_face_perp_dist
1 8 30 0.0756
-1 -9 -29 0.0644
-6 -17 16 0.1436
6 17 -16 0.1638
1 9 29 0.0662
-17 -10 15 0.1123
16 9 -17 0.1181
-20 -2 -1 0.0478
21 1 -2 0.0578

loop_
_geom_angle_atom_site_label_1
_geom_angle_atom_site_label_2
_geom_angle_atom_site_label_3
_geom_angle
_geom_angle_site_symmetry_1
_geom_angle_site_symmetry_3
_geom_angle_publ_flag
N1 W1 Pt1 152.31(8) . . ?
N3 W1 Pt1 120.80(8) . . ?
N3 W1 N1 78.58(12) . . ?
N5 W1 Pt1 119.32(8) . . ?
N5 W1 N1 78.26(12) . . ?
N5 W1 N3 87.19(11) . . ?
C1 W1 Pt1 45.57(10) . . ?
C1 W1 N1 162.12(13) . . ?
C1 W1 N3 87.75(13) . . ?
C1 W1 N5 89.73(13) . . ?
C1 W1 C3 103.85(15) . . ?
C1 W1 C2 103.27(16) . . ?
C3 W1 Pt1 68.47(11) . . ?
C3 W1 N1 90.31(14) . . ?
C3 W1 N3 168.34(14) . . ?
C3 W1 N5 94.05(13) . . ?
C3 W1 C2 81.85(17) . . ?
C2 W1 Pt1 70.78(12) . . ?
C2 W1 N1 89.33(14) . . ?
C2 W1 N3 94.37(15) . . ?
C2 W1 N5 166.95(14) . . ?
C1 Pt1 W1 45.52(11) . . ?
C1 Pt1 C27 157.80(16) . . ?
C27 Pt1 W1 112.29(12) . . ?
C32 Pt1 W1 152.33(12) . . ?
C32 Pt1 C1 106.82(16) . . ?
C32 Pt1 C27 95.37(17) . . ?
C1 P1 C21 111.92(18) . . ?
C1 P1 C19 113.02(18) . . ?
C1 P1 C20 110.47(19) . . ?
C19 P1 C21 106.88(19) . . ?
C19 P1 C20 106.5(2) . . ?
C20 P1 C21 107.72(19) . . ?
F5 P3 F6 179.4(2) . . ?
F1 P3 F6 89.43(19) . . ?
F1 P3 F5 90.3(2) . . ?
F2 P3 F6 87.3(2) . . ?
F2 P3 F5 92.2(2) . . ?
F2 P3 F1 90.1(3) . . ?
F3 P3 F6 92.0(2) . . ?
F3 P3 F5 88.6(2) . . ?
F3 P3 F1 87.6(3) . . ?
F3 P3 F2 177.6(3) . . ?
F4 P3 F6 89.7(2) . . ?
F4 P3 F5 90.6(2) . . ?
F4 P3 F1 178.4(3) . . ?
F4 P3 F2 91.1(3) . . ?
F4 P3 F3 91.1(3) . . ?
N2 N1 W1 118.6(2) . . ?
C5 N1 W1 134.3(3) . . ?
C5 N1 N2 106.5(3) . . ?
N4 N3 W1 121.9(2) . . ?
C10 N3 W1 131.2(3) . . ?
C10 N3 N4 106.9(3) . . ?
N6 N5 W1 120.8(2) . . ?
C15 N5 W1 131.9(3) . . ?
C15 N5 N6 106.7(3) . . ?
W1 C1 Pt1 88.91(15) . . ?
P1 C1 W1 138.4(2) . . ?
P1 C1 Pt1 132.7(2) . . ?
O2 C3 W1 173.0(3) . . ?
O1 C2 W1 173.5(4) . . ?
N3 N4 B1 119.4(3) . . ?
C12 N4 N3 109.6(3) . . ?
C12 N4 B1 130.8(3) . . ?
N1 N2 B1 121.8(3) . . ?
C7 N2 N1 109.3(3) . . ?
C7 N2 B1 128.8(3) . . ?
N5 N6 B1 119.0(3) . . ?
C17 N6 N5 109.4(3) . . ?
C17 N6 B1 130.9(3) . . ?
C27 N7 C28 174.1(4) . . ?
N7 C27 Pt1 176.0(4) . . ?
C32 N8 C33 174.7(5) . . ?
N8 C32 Pt1 179.1(4) . . ?
N1 C5 C6 109.9(4) . . ?
N1 C5 C4 123.7(4) . . ?
C6 C5 C4 126.4(4) . . ?
C5 C6 H6 126.9 . . ?
C7 C6 C5 106.2(3) . . ?
C7 C6 H6 126.9 . . ?
C26 C21 P1 121.2(3) . . ?
C26 C21 C22 118.6(4) . . ?
C22 C21 P1 120.2(3) . . ?
N2 C7 C6 108.1(4) . . ?
N2 C7 C8 123.2(4) . . ?
C6 C7 C8 128.6(4) . . ?
P1 C19 H19A 109.5 . . ?
P1 C19 H19B 109.5 . . ?
P1 C19 H19C 109.5 . . ?
H19A C19 H19B 109.5 . . ?
H19A C19 H19C 109.5 . . ?
H19B C19 H19C 109.5 . . ?
H9A C9 H9B 109.5 . . ?
H9A C9 H9C 109.5 . . ?
H9B C9 H9C 109.5 . . ?
C10 C9 H9A 109.5 . . ?
C10 C9 H9B 109.5 . . ?
C10 C9 H9C 109.5 . . ?
C7 C8 H8A 109.5 . . ?
C7 C8 H8B 109.5 . . ?
C7 C8 H8C 109.5 . . ?
H8A C8 H8B 109.5 . . ?
H8A C8 H8C 109.5 . . ?
H8B C8 H8C 109.5 . . ?
N6 C17 C18 122.2(4) . . ?
N6 C17 C16 107.9(4) . . ?
C16 C17 C18 129.8(4) . . ?
C5 C4 H4A 109.5 . . ?
C5 C4 H4B 109.5 . . ?
C5 C4 H4C 109.5 . . ?
H4A C4 H4B 109.5 . . ?
H4A C4 H4C 109.5 . . ?
H4B C4 H4C 109.5 . . ?
N4 C12 C11 107.7(4) . . ?
N4 C12 C13 123.3(4) . . ?
C11 C12 C13 129.0(4) . . ?
C21 C26 H26 120.0 . . ?
C21 C26 C25 120.1(4) . . ?
C25 C26 H26 120.0 . . ?
N3 C10 C9 122.9(4) . . ?
N3 C10 C11 109.2(4) . . ?
C11 C10 C9 127.9(4) . . ?
P1 C20 H20A 109.5 . . ?
P1 C20 H20B 109.5 . . ?
P1 C20 H20C 109.5 . . ?
H20A C20 H20B 109.5 . . ?
H20A C20 H20C 109.5 . . ?
H20B C20 H20C 109.5 . . ?
C12 C11 C10 106.7(4) . . ?
C12 C11 H11 126.6 . . ?
C10 C11 H11 126.6 . . ?
H14A C14 H14B 109.5 . . ?
H14A C14 H14C 109.5 . . ?
H14B C14 H14C 109.5 . . ?
C15 C14 H14A 109.5 . . ?
C15 C14 H14B 109.5 . . ?
C15 C14 H14C 109.5 . . ?
C17 C18 H18A 109.5 . . ?
C17 C18 H18B 109.5 . . ?
C17 C18 H18C 109.5 . . ?
H18A C18 H18B 109.5 . . ?
H18A C18 H18C 109.5 . . ?
H18B C18 H18C 109.5 . . ?
C21 C22 H22 119.6 . . ?
C23 C22 C21 120.9(4) . . ?
C23 C22 H22 119.6 . . ?
N7 C28 C29 107.0(4) . . ?
N7 C28 C30 107.6(3) . . ?
N7 C28 C31 106.9(4) . . ?
C30 C28 C29 111.2(4) . . ?
C30 C28 C31 112.1(4) . . ?
C31 C28 C29 111.8(4) . . ?
C17 C16 H16 126.6 . . ?
C17 C16 C15 106.8(4) . . ?
C15 C16 H16 126.6 . . ?
N5 C15 C14 122.7(4) . . ?
N5 C15 C16 109.2(4) . . ?
C16 C15 C14 128.1(4) . . ?
N8 C33 C34 106.9(4) . . ?
N8 C33 C35 107.7(4) . . ?
N8 C33 C36 107.4(4) . . ?
C34 C33 C36 110.8(4) . . ?
C35 C33 C34 111.4(5) . . ?
C35 C33 C36 112.3(5) . . ?
C33 C34 H34A 109.5 . . ?
C33 C34 H34B 109.5 . . ?
C33 C34 H34C 109.5 . . ?
H34A C34 H34B 109.5 . . ?
H34A C34 H34C 109.5 . . ?
H34B C34 H34C 109.5 . . ?
N4 B1 N2 108.4(3) . . ?
N4 B1 H1 109(2) . . ?
N2 B1 H1 111(2) . . ?
N6 B1 N4 110.1(3) . . ?
N6 B1 N2 107.0(3) . . ?
N6 B1 H1 111(2) . . ?
C12 C13 H13A 109.5 . . ?
C12 C13 H13B 109.5 . . ?
C12 C13 H13C 109.5 . . ?
H13A C13 H13B 109.5 . . ?
H13A C13 H13C 109.5 . . ?
H13B C13 H13C 109.5 . . ?
C22 C23 H23 120.0 . . ?
C24 C23 C22 119.9(5) . . ?
C24 C23 H23 120.0 . . ?
C23 C24 H24 119.9 . . ?
C25 C24 C23 120.3(4) . . ?
C25 C24 H24 119.9 . . ?
C26 C25 H25 119.8 . . ?
C24 C25 C26 120.3(4) . . ?
C24 C25 H25 119.8 . . ?
C28 C29 H29A 109.5 . . ?
C28 C29 H29B 109.5 . . ?
C28 C29 H29C 109.5 . . ?
H29A C29 H29B 109.5 . . ?
H29A C29 H29C 109.5 . . ?
H29B C29 H29C 109.5 . . ?
C28 C30 H30A 109.5 . . ?
C28 C30 H30B 109.5 . . ?
C28 C30 H30C 109.5 . . ?
H30A C30 H30B 109.5 . . ?
H30A C30 H30C 109.5 . . ?
H30B C30 H30C 109.5 . . ?
C28 C31 H31A 109.5 . . ?
C28 C31 H31B 109.5 . . ?
C28 C31 H31C 109.5 . . ?
H31A C31 H31B 109.5 . . ?
H31A C31 H31C 109.5 . . ?
H31B C31 H31C 109.5 . . ?
C33 C35 H35A 109.5 . . ?
C33 C35 H35B 109.5 . . ?
C33 C35 H35C 109.5 . . ?
H35A C35 H35B 109.5 . . ?
H35A C35 H35C 109.5 . . ?
H35B C35 H35C 109.5 . . ?
C33 C36 H36A 109.5 . . ?
C33 C36 H36B 109.5 . . ?
C33 C36 H36C 109.5 . . ?
H36A C36 H36B 109.5 . . ?
H36A C36 H36C 109.5 . . ?
H36B C36 H36C 109.5 . . ?

loop_
_geom_bond_atom_site_label_1
_geom_bond_atom_site_label_2
_geom_bond_distance
_geom_bond_site_symmetry_2
_geom_bond_publ_flag
W1 Pt1 2.7592(2) . ?
W1 N1 2.256(3) . ?
W1 N3 2.219(3) . ?
W1 N5 2.218(3) . ?
W1 C1 1.969(4) . ?
W1 C3 1.990(4) . ?
W1 C2 1.995(4) . ?
Pt1 C1 1.971(4) . ?
Pt1 C27 1.984(4) . ?
Pt1 C32 1.948(4) . ?
P1 C1 1.748(4) . ?
P1 C21 1.808(4) . ?
P1 C19 1.781(4) . ?
P1 C20 1.799(4) . ?
P3 F6 1.587(3) . ?
P3 F5 1.582(3) . ?
P3 F1 1.568(4) . ?
P3 F2 1.560(4) . ?
P3 F3 1.557(4) . ?
P3 F4 1.542(4) . ?
N1 N2 1.385(4) . ?
N1 C5 1.350(5) . ?
N3 N4 1.369(4) . ?
N3 C10 1.344(5) . ?
O2 C3 1.159(5) . ?
N5 N6 1.383(4) . ?
N5 C15 1.348(5) . ?
O1 C2 1.159(5) . ?
N4 C12 1.356(5) . ?
N4 B1 1.539(6) . ?
N2 C7 1.356(5) . ?
N2 B1 1.541(5) . ?
N6 C17 1.345(5) . ?
N6 B1 1.535(6) . ?
N7 C27 1.146(5) . ?
N7 C28 1.469(5) . ?
N8 C32 1.152(5) . ?
N8 C33 1.458(5) . ?
C5 C6 1.391(6) . ?
C5 C4 1.497(6) . ?
C6 H6 0.9300 . ?
C6 C7 1.382(6) . ?
C21 C26 1.385(6) . ?
C21 C22 1.396(5) . ?
C7 C8 1.489(6) . ?
C19 H19A 0.9600 . ?
C19 H19B 0.9600 . ?
C19 H19C 0.9600 . ?
C9 H9A 0.9600 . ?
C9 H9B 0.9600 . ?
C9 H9C 0.9600 . ?
C9 C10 1.494(6) . ?
C8 H8A 0.9600 . ?
C8 H8B 0.9600 . ?
C8 H8C 0.9600 . ?
C17 C18 1.505(6) . ?
C17 C16 1.376(6) . ?
C4 H4A 0.9600 . ?
C4 H4B 0.9600 . ?
C4 H4C 0.9600 . ?
C12 C11 1.366(6) . ?
C12 C13 1.487(6) . ?
C26 H26 0.9300 . ?
C26 C25 1.395(6) . ?
C10 C11 1.391(6) . ?
C20 H20A 0.9600 . ?
C20 H20B 0.9600 . ?
C20 H20C 0.9600 . ?
C11 H11 0.9300 . ?
C14 H14A 0.9600 . ?
C14 H14B 0.9600 . ?
C14 H14C 0.9600 . ?
C14 C15 1.489(5) . ?
C18 H18A 0.9600 . ?
C18 H18B 0.9600 . ?
C18 H18C 0.9600 . ?
C22 H22 0.9300 . ?
C22 C23 1.377(6) . ?
C28 C29 1.520(6) . ?
C28 C30 1.503(6) . ?
C28 C31 1.509(7) . ?
C16 H16 0.9300 . ?
C16 C15 1.385(6) . ?
C33 C34 1.521(6) . ?
C33 C35 1.511(7) . ?
C33 C36 1.524(7) . ?
C34 H34A 0.9600 . ?
C34 H34B 0.9600 . ?
C34 H34C 0.9600 . ?
B1 H1 1.09(4) . ?
C13 H13A 0.9600 . ?
C13 H13B 0.9600 . ?
C13 H13C 0.9600 . ?
C23 H23 0.9300 . ?
C23 C24 1.375(7) . ?
C24 H24 0.9300 . ?
C24 C25 1.367(7) . ?
C25 H25 0.9300 . ?
C29 H29A 0.9600 . ?
C29 H29B 0.9600 . ?
C29 H29C 0.9600 . ?
C30 H30A 0.9600 . ?
C30 H30B 0.9600 . ?
C30 H30C 0.9600 . ?
C31 H31A 0.9600 . ?
C31 H31B 0.9600 . ?
C31 H31C 0.9600 . ?
C35 H35A 0.9600 . ?
C35 H35B 0.9600 . ?
C35 H35C 0.9600 . ?
C36 H36A 0.9600 . ?
C36 H36B 0.9600 . ?
C36 H36C 0.9600 . ?

loop_
_geom_torsion_atom_site_label_1
_geom_torsion_atom_site_label_2
_geom_torsion_atom_site_label_3
_geom_torsion_atom_site_label_4
_geom_torsion
_geom_torsion_site_symmetry_1
_geom_torsion_site_symmetry_2
_geom_torsion_site_symmetry_3
_geom_torsion_site_symmetry_4
_geom_torsion_publ_flag
W1 N1 N2 C7 -170.7(2) . . . . ?
W1 N1 N2 B1 6.1(4) . . . . ?
W1 N1 C5 C6 169.3(3) . . . . ?
W1 N1 C5 C4 -11.8(6) . . . . ?
W1 N3 N4 C12 176.0(2) . . . . ?
W1 N3 N4 B1 -8.5(4) . . . . ?
W1 N3 C10 C9 6.9(6) . . . . ?
W1 N3 C10 C11 -174.7(3) . . . . ?
W1 N5 N6 C17 -171.1(2) . . . . ?
W1 N5 N6 B1 18.1(4) . . . . ?
W1 N5 C15 C14 -9.6(6) . . . . ?
W1 N5 C15 C16 170.0(3) . . . . ?
P1 C21 C26 C25 -178.3(4) . . . . ?
P1 C21 C22 C23 178.8(3) . . . . ?
N1 N2 C7 C6 -1.3(4) . . . . ?
N1 N2 C7 C8 178.7(3) . . . . ?
N1 N2 B1 N4 55.2(4) . . . . ?
N1 N2 B1 N6 -63.6(4) . . . . ?
N1 C5 C6 C7 0.2(5) . . . . ?
N3 N4 C12 C11 -0.4(4) . . . . ?
N3 N4 C12 C13 -179.2(3) . . . . ?
N3 N4 B1 N2 -53.9(4) . . . . ?
N3 N4 B1 N6 62.9(4) . . . . ?
N3 C10 C11 C12 -1.8(4) . . . . ?
N5 N6 C17 C18 177.1(3) . . . . ?
N5 N6 C17 C16 -0.8(4) . . . . ?
N5 N6 B1 N4 -68.7(4) . . . . ?
N5 N6 B1 N2 49.0(4) . . . . ?
C1 P1 C21 C26 122.0(3) . . . . ?
C1 P1 C21 C22 -55.8(4) . . . . ?
N4 N3 C10 C9 -176.8(3) . . . . ?
N4 N3 C10 C11 1.6(4) . . . . ?
N4 C12 C11 C10 1.3(4) . . . . ?
N2 N1 C5 C6 -1.0(4) . . . . ?
N2 N1 C5 C4 177.9(4) . . . . ?
N6 N5 C15 C14 179.6(4) . . . . ?
N6 N5 C15 C16 -0.8(4) . . . . ?
N6 C17 C16 C15 0.3(4) . . . . ?
C5 N1 N2 C7 1.4(4) . . . . ?
C5 N1 N2 B1 178.2(3) . . . . ?
C5 C6 C7 N2 0.6(4) . . . . ?
C5 C6 C7 C8 -179.3(4) . . . . ?
C21 P1 C1 W1 -104.7(3) . . . . ?
C21 P1 C1 Pt1 76.1(3) . . . . ?
C21 C26 C25 C24 0.2(7) . . . . ?
C21 C22 C23 C24 -1.2(7) . . . . ?
C7 N2 B1 N4 -128.7(4) . . . . ?
C7 N2 B1 N6 112.5(4) . . . . ?
C19 P1 C1 W1 16.0(4) . . . . ?
C19 P1 C1 Pt1 -163.2(3) . . . . ?
C19 P1 C21 C26 -2.3(4) . . . . ?
C19 P1 C21 C22 180.0(3) . . . . ?
C9 C10 C11 C12 176.4(4) . . . . ?
C17 N6 B1 N4 122.7(4) . . . . ?
C17 N6 B1 N2 -119.6(4) . . . . ?
C17 C16 C15 N5 0.4(5) . . . . ?
C17 C16 C15 C14 179.9(4) . . . . ?
C4 C5 C6 C7 -178.6(4) . . . . ?
C12 N4 B1 N2 120.5(4) . . . . ?
C12 N4 B1 N6 -122.7(4) . . . . ?
C26 C21 C22 C23 1.0(6) . . . . ?
C10 N3 N4 C12 -0.8(4) . . . . ?
C10 N3 N4 B1 174.8(3) . . . . ?
C20 P1 C1 W1 135.3(3) . . . . ?
C20 P1 C1 Pt1 -44.0(3) . . . . ?
C20 P1 C21 C26 -116.4(4) . . . . ?
C20 P1 C21 C22 65.8(4) . . . . ?
C18 C17 C16 C15 -177.4(4) . . . . ?
C22 C21 C26 C25 -0.5(6) . . . . ?
C22 C23 C24 C25 0.9(8) . . . . ?
C15 N5 N6 C17 1.0(4) . . . . ?
C15 N5 N6 B1 -169.9(3) . . . . ?
B1 N4 C12 C11 -175.2(4) . . . . ?
B1 N4 C12 C13 6.0(6) . . . . ?
B1 N2 C7 C6 -177.8(4) . . . . ?
B1 N2 C7 C8 2.1(6) . . . . ?
B1 N6 C17 C18 -13.5(6) . . . . ?
B1 N6 C17 C16 168.6(4) . . . . ?
C13 C12 C11 C10 -180.0(4) . . . . ?
C23 C24 C25 C26 -0.4(8) . . . . ?

loop_
_smtbx_masks_void_nr
_smtbx_masks_void_average_x
_smtbx_masks_void_average_y
_smtbx_masks_void_average_z
_smtbx_masks_void_volume
_smtbx_masks_void_count_electrons
_smtbx_masks_void_content
1 0.000 0.000 0.500 311.2 62.1 '2 CH3CH2OH'
2 0.000 0.500 0.000 311.2 62.1 '2 CH3CH2OH'
